data_4086076
loop_
_publ_author_name
'Tong, Peng'
'Yang, Dawei'
'Li, Yang'
'Wang, Baomin'
'Qu, Jingping'

_publ_section_title
;
 Hydration of Nitriles to Amides by Thiolate-Bridged Diiron Complexes
;
_journal_issue 14
_journal_name_full Organometallics
_journal_page_first 3571
_journal_paper_doi 10.1021/acs.organomet.5b00387
_journal_volume 34
_journal_year 2015
_chemical_formula_sum 'C40 H54 Cl4 F12 Fe2 N2 P2 S2'
_chemical_formula_weight 1170.41
_chemical_name_systematic
; 
 ? 
;
_space_group_IT_number 63
_symmetry_cell_setting orthorhombic
_symmetry_space_group_name_Hall '-C 2c 2'
_symmetry_space_group_name_H-M 'C m c m'
_atom_sites_solution_hydrogens geom
_atom_sites_solution_primary direct
_atom_sites_solution_secondary difmap
_audit_creation_method SHELXL-97
_cell_angle_alpha 90.00
_cell_angle_beta 90.00
_cell_angle_gamma 90.00
_cell_formula_units_Z 4
_cell_length_a 15.750(8)
_cell_length_b 18.400(9)
_cell_length_c 17.337(8)
_cell_measurement_temperature 296(2)
_cell_volume 5024(4)
_computing_cell_refinement 'Bruker SMART'
_computing_data_collection 'Bruker SMART'
_computing_data_reduction 'Bruker SAINT'
_computing_molecular_graphics 'Bruker SHELXTL'
_computing_publication_material 'Bruker SHELXTL'
_computing_structure_refinement 'Bruker SHELXTL'
_computing_structure_solution 'Bruker SHELXTL'
_diffrn_ambient_temperature 296(2)
_diffrn_measured_fraction_theta_full 0.996
_diffrn_measured_fraction_theta_max 0.996
_diffrn_measurement_device_type 'CCD area detector'
_diffrn_measurement_method 'phi and omega scans'
_diffrn_radiation_monochromator graphite
_diffrn_radiation_source 'fine-focus sealed tube'
_diffrn_radiation_type MoK\a
_diffrn_radiation_wavelength 0.71073
_diffrn_reflns_av_R_equivalents 0.0649
_diffrn_reflns_av_sigmaI/netI 0.0484
_diffrn_reflns_limit_h_max 20
_diffrn_reflns_limit_h_min -20
_diffrn_reflns_limit_k_max 23
_diffrn_reflns_limit_k_min -22
_diffrn_reflns_limit_l_max 16
_diffrn_reflns_limit_l_min -22
_diffrn_reflns_number 16831
_diffrn_reflns_theta_full 27.51
_diffrn_reflns_theta_max 27.51
_diffrn_reflns_theta_min 1.70
_exptl_absorpt_coefficient_mu 1.013
_exptl_absorpt_correction_T_max 0.7645
_exptl_absorpt_correction_T_min 0.7309
_exptl_absorpt_correction_type empirical
_exptl_absorpt_process_details SADABS
_exptl_crystal_colour brown
_exptl_crystal_density_diffrn 1.547
_exptl_crystal_density_method 'not measured'
_exptl_crystal_description block
_exptl_crystal_F_000 2392
_exptl_crystal_size_max 0.33
_exptl_crystal_size_mid 0.31
_exptl_crystal_size_min 0.28
_refine_diff_density_max 0.638
_refine_diff_density_min -0.538
_refine_diff_density_rms 0.075
_refine_ls_extinction_method none
_refine_ls_goodness_of_fit_ref 1.084
_refine_ls_hydrogen_treatment 'riding mode'
_refine_ls_matrix_type full
_refine_ls_number_parameters 169
_refine_ls_number_reflns 3087
_refine_ls_number_restraints 0
_refine_ls_restrained_S_all 1.084
_refine_ls_R_factor_all 0.1324
_refine_ls_R_factor_gt 0.0709
_refine_ls_shift/su_max 0.000
_refine_ls_shift/su_mean 0.000
_refine_ls_structure_factor_coef Fsqd
_refine_ls_weighting_details 'calc w=1/[\s^2^(Fo^2^)+(0.0200P)^2^+24.0000P] where P=(Fo^2^+2Fc^2^)/3'
_refine_ls_weighting_scheme calc
_refine_ls_wR_factor_gt 0.1367
_refine_ls_wR_factor_ref 0.1604
_reflns_number_gt 1588
_reflns_number_total 3087
_reflns_threshold_expression >2sigma(I)
_cod_data_source_file om5b00387_si_006.cif
_cod_data_source_block x
_cod_depositor_comments
;
The following automatic conversions were performed:

'_symmetry_cell_setting' value 'Orthorhombic' changed to
'orthorhombic' according to
/usr/data/users/saulius/crontab/automatic-downloads/rss-feeds/ACS/lib/dictionaries/cif_core.dic
dictionary named 'cif_core.dic' version 2.4.2 from 2011-04-26.

Automatic conversion script
Id: cif_fix_values 3271 2015-04-21 07:52:19Z andrius 

 Adding full bibliography for 4086073--4086077.cif.
;
_cod_original_sg_symbol_H-M 'Cmcm '
_cod_database_code 4086076

loop_
_symmetry_equiv_pos_as_xyz
'x, y, z'
'-x, -y, z+1/2'
'-x, y, -z+1/2'
'x, -y, -z'
'x+1/2, y+1/2, z'
'-x+1/2, -y+1/2, z+1/2'
'-x+1/2, y+1/2, -z+1/2'
'x+1/2, -y+1/2, -z'
'-x, -y, -z'
'x, y, -z-1/2'
'x, -y, z-1/2'
'-x, y, z'
'-x+1/2, -y+1/2, -z'
'x+1/2, y+1/2, -z-1/2'
'x+1/2, -y+1/2, z-1/2'
'-x+1/2, y+1/2, z'

loop_
_atom_site_label
_atom_site_type_symbol
_atom_site_fract_x
_atom_site_fract_y
_atom_site_fract_z
_atom_site_U_iso_or_equiv
_atom_site_adp_type
_atom_site_occupancy
_atom_site_symmetry_multiplicity
_atom_site_calc_flag
_atom_site_refinement_flags
Fe1 Fe 0.58696(7) 0.69774(5) 0.2500 0.0586(3) Uani 1 2 d S
S1 S 0.5000 0.69702(10) 0.35082(10) 0.0639(5) Uani 1 2 d S
N1 N 0.5970(4) 0.5950(3) 0.2500 0.0623(15) Uani 1 2 d S
C1 C 0.6144(6) 0.8536(4) 0.3428(6) 0.216(6) Uani 1 1 d .
H1A H 0.6616 0.8799 0.3640 0.324 Uiso 1 1 calc R
H1B H 0.5821 0.8321 0.3838 0.324 Uiso 1 1 calc R
H1C H 0.5789 0.8864 0.3142 0.324 Uiso 1 1 calc R
C2 C 0.7139(6) 0.7131(6) 0.3961(5) 0.237(7) Uani 1 1 d .
H2A H 0.7718 0.6970 0.3986 0.355 Uiso 1 1 calc R
H2B H 0.6771 0.6749 0.4135 0.355 Uiso 1 1 calc R
H2C H 0.7067 0.7550 0.4285 0.355 Uiso 1 1 calc R
C3 C 0.6920(4) 0.7327(4) 0.3139(4) 0.099(2) Uani 1 1 d .
C4 C 0.6466(4) 0.7948(3) 0.2898(3) 0.0930(19) Uani 1 1 d .
C5 C 0.7213(6) 0.6972(5) 0.2500 0.102(3) Uani 1 2 d S
C6 C 0.7781(7) 0.6306(6) 0.2500 0.240(10) Uani 1 2 d S
H6A H 0.8359 0.6452 0.2418 0.361 Uiso 0.50 1 calc PR
H6B H 0.7608 0.5983 0.2095 0.361 Uiso 0.50 1 calc PR
H6C H 0.7735 0.6062 0.2988 0.361 Uiso 0.50 1 calc PR
C7 C 0.5000 0.6118(4) 0.4050(4) 0.094(3) Uani 1 2 d S
H7A H 0.4503 0.5838 0.3906 0.113 Uiso 0.50 1 calc PR
H7B H 0.5497 0.5838 0.3906 0.113 Uiso 0.50 1 calc PR
C8 C 0.5000 0.6215(6) 0.4852(5) 0.143(5) Uani 1 2 d S
H8A H 0.5568 0.6310 0.5025 0.214 Uiso 0.50 1 calc PR
H8B H 0.4791 0.5782 0.5096 0.214 Uiso 0.50 1 calc PR
H8C H 0.4641 0.6618 0.4983 0.214 Uiso 0.50 1 calc PR
C25 C 0.6073(4) 0.5335(4) 0.2500 0.0611(18) Uani 1 2 d S
C26 C 0.6150(5) 0.4562(4) 0.2500 0.0671(19) Uani 1 2 d S
C27 C 0.6166(4) 0.4189(3) 0.1820(4) 0.107(2) Uani 1 1 d .
H11A H 0.6178 0.4439 0.1354 0.128 Uiso 1 1 calc R
C28 C 0.6164(6) 0.3450(4) 0.1826(6) 0.146(4) Uani 1 1 d .
H12A H 0.6171 0.3193 0.1365 0.175 Uiso 1 1 calc R
C29 C 0.6151(8) 0.3096(6) 0.2500 0.142(6) Uani 1 2 d S
H13A H 0.6132 0.2591 0.2500 0.171 Uiso 1 2 calc SR
P1 P 0.2461(4) 0.5000 0.5000 0.206(2) Uani 1 2 d S
F1 F 0.2463(7) 0.4864(4) 0.5862(4) 0.286(5) Uani 1 1 d .
F2 F 0.2478(8) 0.4204(4) 0.4847(5) 0.316(7) Uani 1 1 d .
F3 F 0.3391(7) 0.5000 0.5000 0.322(8) Uani 1 2 d S
F4 F 0.1546(9) 0.5000 0.5000 0.458(15) Uani 1 2 d S
C14 C 0.5000 1.0922(7) 0.4333(7) 0.186(6) Uani 1 2 d S
H14A H 0.5498 1.0759 0.4614 0.224 Uiso 0.50 1 calc PR
H14B H 0.4502 1.0759 0.4614 0.224 Uiso 0.50 1 calc PR
Cl1 Cl 0.5000 1.0548(4) 0.3478(5) 0.331(4) Uani 1 2 d S
Cl2 Cl 0.5000 1.1821(2) 0.4297(3) 0.217(2) Uani 1 2 d S

loop_
_atom_site_aniso_label
_atom_site_aniso_U_11
_atom_site_aniso_U_22
_atom_site_aniso_U_33
_atom_site_aniso_U_23
_atom_site_aniso_U_13
_atom_site_aniso_U_12
Fe1 0.0717(6) 0.0481(5) 0.0560(6) 0.000 0.000 -0.0021(5)
S1 0.0854(13) 0.0570(10) 0.0492(9) -0.0024(9) 0.000 0.000
N1 0.071(4) 0.055(3) 0.060(3) 0.000 0.000 0.002(3)
C1 0.161(8) 0.157(8) 0.330(14) -0.175(9) 0.089(9) -0.073(7)
C2 0.173(9) 0.395(16) 0.142(8) 0.119(10) -0.100(7) -0.166(10)
C3 0.088(5) 0.122(6) 0.086(5) 0.023(4) -0.023(4) -0.044(4)
C4 0.089(4) 0.072(4) 0.118(5) -0.032(3) 0.014(3) -0.023(3)
C5 0.077(6) 0.070(6) 0.158(10) 0.000 0.000 -0.009(5)
C6 0.074(7) 0.078(8) 0.57(3) 0.000 0.000 0.007(6)
C7 0.157(9) 0.069(5) 0.056(5) 0.015(4) 0.000 0.000
C8 0.228(14) 0.128(9) 0.071(7) 0.029(6) 0.000 0.000
C25 0.059(4) 0.058(4) 0.067(4) 0.000 0.000 0.005(3)
C26 0.059(4) 0.049(4) 0.093(6) 0.000 0.000 0.004(3)
C27 0.135(6) 0.073(4) 0.112(5) -0.024(4) -0.027(5) 0.026(4)
C28 0.141(7) 0.090(6) 0.205(11) -0.061(6) -0.051(8) 0.032(5)
C29 0.085(7) 0.058(6) 0.28(2) 0.000 0.000 0.012(6)
P1 0.195(7) 0.218(8) 0.205(7) 0.064(5) 0.000 0.000
F1 0.470(16) 0.242(8) 0.147(6) 0.052(5) 0.002(7) -0.076(9)
F2 0.55(2) 0.126(5) 0.274(9) 0.027(6) -0.114(11) -0.048(7)
F3 0.138(8) 0.45(2) 0.38(2) -0.170(16) 0.000 0.000
F4 0.149(11) 0.73(5) 0.49(3) 0.09(3) 0.000 0.000
C14 0.32(2) 0.126(10) 0.116(10) -0.001(8) 0.000 0.000
Cl1 0.291(7) 0.340(8) 0.362(9) -0.180(7) 0.000 0.000
Cl2 0.256(5) 0.111(3) 0.285(6) 0.022(3) 0.000 0.000

loop_
_atom_type_symbol
_atom_type_description
_atom_type_scat_dispersion_real
_atom_type_scat_dispersion_imag
_atom_type_scat_source
C C 0.0033 0.0016 'International Tables Vol C Tables 4.2.6.8 and 6.1.1.4'
H H 0.0000 0.0000 'International Tables Vol C Tables 4.2.6.8 and 6.1.1.4'
N N 0.0061 0.0033 'International Tables Vol C Tables 4.2.6.8 and 6.1.1.4'
S S 0.1246 0.1234 'International Tables Vol C Tables 4.2.6.8 and 6.1.1.4'
Cl Cl 0.1484 0.1585 'International Tables Vol C Tables 4.2.6.8 and 6.1.1.4'
Fe Fe 0.3463 0.8444 'International Tables Vol C Tables 4.2.6.8 and 6.1.1.4'
P P 0.1023 0.0942 'International Tables Vol C Tables 4.2.6.8 and 6.1.1.4'
F F 0.0171 0.0103 'International Tables Vol C Tables 4.2.6.8 and 6.1.1.4'

loop_
_geom_angle_atom_site_label_1
_geom_angle_atom_site_label_2
_geom_angle_atom_site_label_3
_geom_angle
_geom_angle_site_symmetry_1
_geom_angle_site_symmetry_3
N1 Fe1 C3 104.0(3) . .
N1 Fe1 C3 104.0(3) . 10_556
C3 Fe1 C3 63.9(4) . 10_556
N1 Fe1 C5 85.0(3) . .
C3 Fe1 C5 37.9(2) . .
C3 Fe1 C5 37.9(2) 10_556 .
N1 Fe1 C4 142.9(3) . .
C3 Fe1 C4 39.0(2) . .
C3 Fe1 C4 64.2(2) 10_556 .
C5 Fe1 C4 64.1(3) . .
N1 Fe1 C4 142.9(3) . 10_556
C3 Fe1 C4 64.2(2) . 10_556
C3 Fe1 C4 39.0(2) 10_556 10_556
C5 Fe1 C4 64.1(3) . 10_556
C4 Fe1 C4 37.8(3) . 10_556
N1 Fe1 S1 92.59(12) . 10_556
C3 Fe1 S1 154.97(18) . 10_556
C3 Fe1 S1 94.2(2) 10_556 10_556
C5 Fe1 S1 128.08(4) . 10_556
C4 Fe1 S1 122.1(2) . 10_556
C4 Fe1 S1 91.25(16) 10_556 10_556
N1 Fe1 S1 92.59(12) . .
C3 Fe1 S1 94.2(2) . .
C3 Fe1 S1 154.97(18) 10_556 .
C5 Fe1 S1 128.08(4) . .
C4 Fe1 S1 91.25(16) . .
C4 Fe1 S1 122.1(2) 10_556 .
S1 Fe1 S1 103.83(8) 10_556 .
N1 Fe1 Fe1 94.76(18) . 3_655
C3 Fe1 Fe1 142.3(2) . 3_655
C3 Fe1 Fe1 142.3(2) 10_556 3_655
C5 Fe1 Fe1 179.7(3) . 3_655
C4 Fe1 Fe1 116.13(18) . 3_655
C4 Fe1 Fe1 116.13(18) 10_556 3_655
S1 Fe1 Fe1 51.92(4) 10_556 3_655
S1 Fe1 Fe1 51.92(4) . 3_655
C7 S1 Fe1 114.2(2) . 3_655
C7 S1 Fe1 114.2(2) . .
Fe1 S1 Fe1 76.16(8) 3_655 .
C25 N1 Fe1 176.6(6) . .
C4 C1 H1A 109.5 . .
C4 C1 H1B 109.5 . .
H1A C1 H1B 109.5 . .
C4 C1 H1C 109.5 . .
H1A C1 H1C 109.5 . .
H1B C1 H1C 109.5 . .
C3 C2 H2A 109.5 . .
C3 C2 H2B 109.5 . .
H2A C2 H2B 109.5 . .
C3 C2 H2C 109.5 . .
H2A C2 H2C 109.5 . .
H2B C2 H2C 109.5 . .
C5 C3 C4 108.7(6) . .
C5 C3 C2 125.0(8) . .
C4 C3 C2 126.0(8) . .
C5 C3 Fe1 72.0(5) . .
C4 C3 Fe1 72.1(3) . .
C2 C3 Fe1 127.3(5) . .
C4 C4 C3 107.2(4) 10_556 .
C4 C4 C1 127.5(5) 10_556 .
C3 C4 C1 124.9(7) . .
C4 C4 Fe1 71.11(17) 10_556 .
C3 C4 Fe1 68.9(3) . .
C1 C4 Fe1 130.5(5) . .
C3 C5 C3 108.2(9) 10_556 .
C3 C5 C6 125.9(5) 10_556 .
C3 C5 C6 125.9(5) . .
C3 C5 Fe1 70.1(5) 10_556 .
C3 C5 Fe1 70.1(5) . .
C6 C5 Fe1 126.4(7) . .
C5 C6 H6A 109.5 . .
C5 C6 H6B 109.5 . .
H6A C6 H6B 109.5 . .
C5 C6 H6C 109.5 . .
H6A C6 H6C 109.5 . .
H6B C6 H6C 109.5 . .
C8 C7 S1 113.6(7) . .
C8 C7 H7A 108.8 . .
S1 C7 H7A 108.8 . .
C8 C7 H7B 108.8 . .
S1 C7 H7B 108.8 . .
H7A C7 H7B 107.7 . .
C7 C8 H8A 109.5 . .
C7 C8 H8B 109.5 . .
H8A C8 H8B 109.5 . .
C7 C8 H8C 109.5 . .
H8A C8 H8C 109.5 . .
H8B C8 H8C 109.5 . .
N1 C25 C26 176.7(8) . .
C27 C26 C27 119.6(8) . 10_556
C27 C26 C25 120.2(4) . .
C27 C26 C25 120.2(4) 10_556 .
C28 C27 C26 119.7(8) . .
C28 C27 H11A 120.1 . .
C26 C27 H11A 120.1 . .
C29 C28 C27 119.6(10) . .
C29 C28 H12A 120.2 . .
C27 C28 H12A 120.2 . .
C28 C29 C28 121.6(12) 10_556 .
C28 C29 H13A 119.2 10_556 .
C28 C29 H13A 119.2 . .
F4 P1 F3 180.000(2) . .
F4 P1 F2 91.0(6) . 4_566
F3 P1 F2 89.0(6) . 4_566
F4 P1 F2 91.0(6) . .
F3 P1 F2 89.0(6) . .
F2 P1 F2 177.9(11) 4_566 .
F4 P1 F1 90.1(5) . .
F3 P1 F1 89.9(5) . .
F2 P1 F1 89.2(4) 4_566 .
F2 P1 F1 90.8(4) . .
F4 P1 F1 90.1(5) . 4_566
F3 P1 F1 89.9(5) . 4_566
F2 P1 F1 90.8(4) 4_566 4_566
F2 P1 F1 89.2(4) . 4_566
F1 P1 F1 179.8(11) . 4_566
Cl1 C14 Cl2 112.7(8) . .
Cl1 C14 H14A 109.0 . .
Cl2 C14 H14A 109.0 . .
Cl1 C14 H14B 109.0 . .
Cl2 C14 H14B 109.0 . .
H14A C14 H14B 107.8 . .

loop_
_geom_bond_atom_site_label_1
_geom_bond_atom_site_label_2
_geom_bond_distance
_geom_bond_site_symmetry_2
Fe1 N1 1.897(6) .
Fe1 C3 2.092(6) .
Fe1 C3 2.092(6) 10_556
Fe1 C5 2.116(9) .
Fe1 C4 2.133(5) .
Fe1 C4 2.133(5) 10_556
Fe1 S1 2.2207(17) 10_556
Fe1 S1 2.2207(17) .
Fe1 Fe1 2.739(2) 3_655
S1 C7 1.828(7) .
S1 Fe1 2.2207(16) 3_655
N1 C25 1.144(8) .
C1 C4 1.507(8) .
C1 H1A 0.9600 .
C1 H1B 0.9600 .
C1 H1C 0.9600 .
C2 C3 1.510(9) .
C2 H2A 0.9600 .
C2 H2B 0.9600 .
C2 H2C 0.9600 .
C3 C5 1.367(8) .
C3 C4 1.411(9) .
C4 C4 1.381(12) 10_556
C5 C3 1.367(8) 10_556
C5 C6 1.517(13) .
C6 H6A 0.9600 .
C6 H6B 0.9600 .
C6 H6C 0.9600 .
C7 C8 1.401(11) .
C7 H7A 0.9700 .
C7 H7B 0.9700 .
C8 H8A 0.9600 .
C8 H8B 0.9600 .
C8 H8C 0.9600 .
C25 C26 1.427(9) .
C26 C27 1.365(7) .
C26 C27 1.365(7) 10_556
C27 C28 1.360(9) .
C27 H11A 0.9300 .
C28 C29 1.338(10) .
C28 H12A 0.9300 .
C29 C28 1.338(10) 10_556
C29 H13A 0.9300 .
P1 F4 1.442(14) .
P1 F3 1.464(11) .
P1 F2 1.489(8) 4_566
P1 F2 1.489(8) .
P1 F1 1.516(7) .
P1 F1 1.516(7) 4_566
C14 Cl1 1.633(12) .
C14 Cl2 1.656(12) .
C14 H14A 0.9700 .
C14 H14B 0.9700 .
